data_4089041
loop_
_publ_author_name
'Rottsch\"afer, Dennis'
'Sch\"urmann, Christian J.'
'Lamm, Jan-Hendrik'
'Paesch, Alexander N.'
'Neumann, Beate'
'Ghadwal, Rajendra S.'

_publ_section_title
;
 Abnormal-NHC Palladium(II) Complexes: Rational Synthesis, Structural
 Elucidation, and Catalytic Activity
;
_journal_issue 19
_journal_name_full Organometallics
_journal_page_first 3421
_journal_paper_doi 10.1021/acs.organomet.6b00662
_journal_volume 35
_journal_year 2016
_chemical_formula_moiety 'C66 H80 Ag N4, 2(C7 H8), Ag I2'
_chemical_formula_sum 'C80 H96 Ag2 I2 N4'
_chemical_formula_weight 1583.14
_space_group_crystal_system triclinic
_space_group_IT_number 2
_space_group_name_Hall '-P 1'
_space_group_name_H-M_alt 'P -1'
_atom_sites_solution_hydrogens geom
_audit_creation_method SHELXL-2014/7
_cell_angle_alpha 67.83(2)
_cell_angle_beta 72.16(2)
_cell_angle_gamma 89.61(3)
_cell_formula_units_Z 2
_cell_length_a 15.234(3)
_cell_length_b 16.272(3)
_cell_length_c 17.346(3)
_cell_measurement_reflns_used 6016
_cell_measurement_temperature 100(2)
_cell_measurement_theta_max 24.8265
_cell_measurement_theta_min 2.2575
_cell_volume 3761.5(15)
_computing_cell_refinement 'SAINT V8.30C'
_computing_data_collection 'APEX2 v2012.2'
_computing_data_reduction 'SAINT V8.30C'
_computing_molecular_graphics 'XP Version 5.1'
_computing_publication_material 'XP Version 5.1'
_computing_structure_refinement 'SHELXL-2014/7 (Sheldrick, 2014)'
_computing_structure_solution 'SHELXS-2012 (Sheldrick, 2012)'
_diffrn_ambient_temperature 100(2)
_diffrn_measured_fraction_theta_full 1.000
_diffrn_measured_fraction_theta_max 0.993
_diffrn_measurement_device_type 'Bruker Smart APEX II Quazar'
_diffrn_measurement_method 'omega scans'
_diffrn_radiation_type MoK\a
_diffrn_radiation_wavelength 0.71073
_diffrn_reflns_av_R_equivalents 0.0630
_diffrn_reflns_av_unetI/netI 0.0409
_diffrn_reflns_Laue_measured_fraction_full 1.000
_diffrn_reflns_Laue_measured_fraction_max 0.993
_diffrn_reflns_limit_h_max 18
_diffrn_reflns_limit_h_min -17
_diffrn_reflns_limit_k_max 19
_diffrn_reflns_limit_k_min -17
_diffrn_reflns_limit_l_max 20
_diffrn_reflns_limit_l_min 0
_diffrn_reflns_number 191628
_diffrn_reflns_point_group_measured_fraction_full 1.000
_diffrn_reflns_point_group_measured_fraction_max 0.993
_diffrn_reflns_theta_full 25.242
_diffrn_reflns_theta_max 25.442
_diffrn_reflns_theta_min 1.342
_diffrn_source 'INCOATEC Mo Microsource'
_exptl_absorpt_coefficient_mu 1.384
_exptl_absorpt_correction_type multi-scan
_exptl_crystal_colour colourless
_exptl_crystal_density_diffrn 1.398
_exptl_crystal_description block
_exptl_crystal_F_000 1608
_exptl_crystal_size_max 0.119
_exptl_crystal_size_mid 0.103
_exptl_crystal_size_min 0.031
_exptl_transmission_factor_max 0.428799
_exptl_transmission_factor_min 0.381911
_refine_diff_density_max 0.884
_refine_diff_density_min -1.167
_refine_diff_density_rms 0.097
_refine_ls_extinction_method none
_refine_ls_goodness_of_fit_ref 1.082
_refine_ls_hydrogen_treatment constr
_refine_ls_matrix_type full
_refine_ls_number_parameters 892
_refine_ls_number_reflns 13765
_refine_ls_number_restraints 802
_refine_ls_restrained_S_all 1.081
_refine_ls_R_factor_all 0.0533
_refine_ls_R_factor_gt 0.0398
_refine_ls_shift/su_max 0.002
_refine_ls_shift/su_mean 0.000
_refine_ls_structure_factor_coef Fsqd
_refine_ls_weighting_details 'w=1/[\s^2^(Fo^2^)+(0.0252P)^2^+9.1638P] where P=(Fo^2^+2Fc^2^)/3'
_refine_ls_weighting_scheme calc
_refine_ls_wR_factor_gt 0.0820
_refine_ls_wR_factor_ref 0.0874
_reflns_Friedel_coverage 0.000
_reflns_number_gt 12047
_reflns_number_total 13765
_reflns_threshold_expression 'I > 2\s(I)'
_cod_data_source_file om6b00662_si_005.cif
_cod_data_source_block twin5
_cod_original_cell_volume 3761.5(14)
_cod_database_code 4089041
_shelx_shelxl_version_number 2014/7
_shelx_space_group_comment
;
The symmetry employed for this shelxl refinement is uniquely defined
by the following loop, which should always be used as a source of
symmetry information in preference to the above space-group names.
They are only intended as comments.
;

loop_
_space_group_symop_operation_xyz
'x, y, z'
'-x, -y, -z'

loop_
_atom_site_label
_atom_site_type_symbol
_atom_site_fract_x
_atom_site_fract_y
_atom_site_fract_z
_atom_site_U_iso_or_equiv
_atom_site_adp_type
_atom_site_occupancy
_atom_site_site_symmetry_order
_atom_site_calc_flag
_atom_site_refinement_flags_posn
_atom_site_refinement_flags_adp
_atom_site_refinement_flags_occupancy
_atom_site_disorder_assembly
_atom_site_disorder_group
Ag1 Ag 0.25778(2) 0.59460(2) 0.46901(2) 0.01386(7) Uani 1 1 d . . . . .
I1 I 0.37150(3) 0.13365(3) 0.16135(3) 0.04814(12) Uani 1 1 d . . . . .
I3 I 0.02845(3) 0.12932(3) 0.17243(3) 0.04636(11) Uani 1 1 d . . . . .
N1 N 0.2707(2) 0.5208(2) 0.7310(2) 0.0135(7) Uani 1 1 d . . . . .
C2 C 0.3365(3) 0.5922(3) 0.6867(3) 0.0124(8) Uani 1 1 d . . . . .
Ag2 Ag 0.20082(3) 0.13258(3) 0.16385(3) 0.03703(11) Uani 1 1 d . . . . .
N3 N 0.3355(2) 0.6270(2) 0.6026(2) 0.0129(7) Uani 1 1 d . . . . .
C4 C 0.2688(3) 0.5774(3) 0.5908(3) 0.0165(9) Uani 1 1 d . . . . .
C5 C 0.2296(3) 0.5123(3) 0.6722(3) 0.0167(9) Uani 1 1 d . . . . .
H5 H 0.1809 0.4672 0.6872 0.020 Uiso 1 1 calc R U . . .
C6 C 0.4020(3) 0.6205(3) 0.7214(3) 0.0150(9) Uani 1 1 d . . . . .
C7 C 0.4246(3) 0.7102(3) 0.7034(3) 0.0177(9) Uani 1 1 d . . . . .
H7 H 0.3964 0.7547 0.6683 0.021 Uiso 1 1 calc R U . . .
C8 C 0.4870(3) 0.7351(3) 0.7357(3) 0.0225(10) Uani 1 1 d . . . . .
H8 H 0.5014 0.7965 0.7232 0.027 Uiso 1 1 calc R U . . .
C9 C 0.5287(3) 0.6713(3) 0.7862(3) 0.0229(10) Uani 1 1 d . . . . .
H9 H 0.5712 0.6888 0.8091 0.027 Uiso 1 1 calc R U . . .
C10 C 0.5093(3) 0.5818(3) 0.8038(3) 0.0238(10) Uani 1 1 d . . . . .
H10 H 0.5393 0.5379 0.8375 0.029 Uiso 1 1 calc R U . . .
C11 C 0.4454(3) 0.5569(3) 0.7714(3) 0.0165(9) Uani 1 1 d . . . . .
H11 H 0.4313 0.4955 0.7838 0.020 Uiso 1 1 calc R U . . .
C12 C 0.3857(3) 0.7117(3) 0.5369(3) 0.0156(9) Uani 1 1 d . . . . .
C13 C 0.4792(3) 0.7157(3) 0.4894(3) 0.0186(10) Uani 1 1 d . . . . .
C14 C 0.5238(3) 0.7997(3) 0.4267(3) 0.0253(11) Uani 1 1 d . . . . .
H14 H 0.5866 0.8053 0.3911 0.030 Uiso 1 1 calc R U . . .
C15 C 0.4783(3) 0.8746(3) 0.4156(3) 0.0260(11) Uani 1 1 d . . . . .
H15 H 0.5108 0.9312 0.3736 0.031 Uiso 1 1 calc R U . . .
C16 C 0.3866(3) 0.8689(3) 0.4641(3) 0.0255(10) Uani 1 1 d . . . . .
H16 H 0.3568 0.9216 0.4555 0.031 Uiso 1 1 calc R U . . .
C17 C 0.3368(3) 0.7864(3) 0.5259(3) 0.0188(10) Uani 1 1 d . . . . .
C18 C 0.2351(3) 0.7814(3) 0.5778(3) 0.0235(10) Uani 1 1 d . . . . .
H18 H 0.2129 0.7179 0.6199 0.028 Uiso 1 1 calc R U . . .
C19 C 0.2198(4) 0.8393(3) 0.6319(3) 0.0321(12) Uani 1 1 d . . . . .
H19A H 0.2409 0.9021 0.5921 0.048 Uiso 1 1 calc R U . . .
H19B H 0.2551 0.8202 0.6730 0.048 Uiso 1 1 calc R U . . .
H19C H 0.1535 0.8326 0.6650 0.048 Uiso 1 1 calc R U . . .
C20 C 0.1777(3) 0.8069(4) 0.5156(3) 0.0305(12) Uani 1 1 d . . . . .
H20A H 0.2005 0.8679 0.4713 0.046 Uiso 1 1 calc R U . . .
H20B H 0.1123 0.8040 0.5494 0.046 Uiso 1 1 calc R U . . .
H20C H 0.1835 0.7652 0.4862 0.046 Uiso 1 1 calc R U . . .
C21 C 0.5303(3) 0.6345(3) 0.5025(3) 0.0223(10) Uani 1 1 d . . . . .
H21 H 0.4879 0.5830 0.5536 0.027 Uiso 1 1 calc R U . . .
C22 C 0.5520(4) 0.6120(4) 0.4202(3) 0.0373(13) Uani 1 1 d . . . . .
H22A H 0.5893 0.6635 0.3681 0.056 Uiso 1 1 calc R U . . .
H22B H 0.4937 0.5981 0.4122 0.056 Uiso 1 1 calc R U . . .
H22C H 0.5867 0.5602 0.4280 0.056 Uiso 1 1 calc R U . . .
C23 C 0.6177(4) 0.6460(4) 0.5237(4) 0.0407(14) Uani 1 1 d . . . . .
H23A H 0.6496 0.5926 0.5294 0.061 Uiso 1 1 calc R U . . .
H23B H 0.6010 0.6545 0.5792 0.061 Uiso 1 1 calc R U . . .
H23C H 0.6588 0.6985 0.4762 0.061 Uiso 1 1 calc R U . . .
C24 C 0.2352(3) 0.4700(3) 0.8260(3) 0.0163(9) Uani 1 1 d . . . . .
C25 C 0.2425(3) 0.3792(3) 0.8583(3) 0.0171(9) Uani 1 1 d . . . . .
C26 C 0.2000(3) 0.3312(3) 0.9491(3) 0.0212(10) Uani 1 1 d . . . . .
H26 H 0.2025 0.2686 0.9738 0.025 Uiso 1 1 calc R U . . .
C27 C 0.1548(3) 0.3731(3) 1.0030(3) 0.0236(11) Uani 1 1 d . . . . .
H27 H 0.1257 0.3390 1.0642 0.028 Uiso 1 1 calc R U . . .
C28 C 0.1512(3) 0.4639(3) 0.9691(3) 0.0226(10) Uani 1 1 d . . . . .
H28 H 0.1221 0.4920 1.0077 0.027 Uiso 1 1 calc R U . . .
C29 C 0.1897(3) 0.5155(3) 0.8786(3) 0.0169(9) Uani 1 1 d D . . . .
C30 C 0.1762(3) 0.6137(3) 0.8428(3) 0.0218(10) Uani 1 1 d D U . . .
H30 H 0.2091 0.6402 0.7778 0.026 Uiso 1 1 calc R U . A 1
C31A C 0.2175(7) 0.6649(5) 0.8855(5) 0.0268(18) Uani 0.81(2) 1 d D U P B 1
H31A H 0.2836 0.6580 0.8745 0.040 Uiso 0.81(2) 1 calc R U P B 1
H31B H 0.2104 0.7285 0.8598 0.040 Uiso 0.81(2) 1 calc R U P B 1
H31C H 0.1847 0.6406 0.9491 0.040 Uiso 0.81(2) 1 calc R U P B 1
C32A C 0.0742(4) 0.6241(5) 0.8596(8) 0.035(2) Uani 0.81(2) 1 d D U P B 1
H32A H 0.0667 0.6877 0.8361 0.052 Uiso 0.81(2) 1 calc R U P B 1
H32B H 0.0489 0.5937 0.8304 0.052 Uiso 0.81(2) 1 calc R U P B 1
H32C H 0.0408 0.5975 0.9231 0.052 Uiso 0.81(2) 1 calc R U P B 1
C31B C 0.176(3) 0.662(2) 0.903(2) 0.032(5) Uani 0.19(2) 1 d D U P B 2
H31D H 0.1669 0.7246 0.8742 0.048 Uiso 0.19(2) 1 calc R U P B 2
H31E H 0.1255 0.6331 0.9587 0.048 Uiso 0.19(2) 1 calc R U P B 2
H31F H 0.2355 0.6594 0.9136 0.048 Uiso 0.19(2) 1 calc R U P B 2
C32B C 0.0858(16) 0.6216(16) 0.817(2) 0.021(5) Uani 0.19(2) 1 d D U P B 2
H32D H 0.0884 0.5898 0.7788 0.031 Uiso 0.19(2) 1 calc R U P B 2
H32E H 0.0316 0.5952 0.8707 0.031 Uiso 0.19(2) 1 calc R U P B 2
H32F H 0.0805 0.6848 0.7862 0.031 Uiso 0.19(2) 1 calc R U P B 2
C33 C 0.2908(3) 0.3307(3) 0.8009(3) 0.0226(10) Uani 1 1 d . . . . .
H33 H 0.3215 0.3766 0.7400 0.027 Uiso 1 1 calc R U . . .
C34 C 0.3660(4) 0.2794(4) 0.8324(4) 0.0338(12) Uani 1 1 d . . . . .
H34A H 0.4126 0.3212 0.8317 0.051 Uiso 1 1 calc R U . . .
H34B H 0.3958 0.2496 0.7932 0.051 Uiso 1 1 calc R U . . .
H34C H 0.3378 0.2346 0.8926 0.051 Uiso 1 1 calc R U . . .
C35 C 0.2214(4) 0.2669(3) 0.7959(3) 0.0307(12) Uani 1 1 d . . . . .
H35A H 0.1750 0.3006 0.7730 0.046 Uiso 1 1 calc R U . . .
H35B H 0.1903 0.2210 0.8549 0.046 Uiso 1 1 calc R U . . .
H35C H 0.2544 0.2383 0.7566 0.046 Uiso 1 1 calc R U . . .
N41 N 0.2387(2) 0.5559(2) 0.2422(2) 0.0127(7) Uani 1 1 d . . . . .
C42 C 0.1882(3) 0.6242(3) 0.2392(3) 0.0127(9) Uani 1 1 d . . . . .
N43 N 0.1929(2) 0.6488(2) 0.3039(2) 0.0125(7) Uani 1 1 d . . . . .
C44 C 0.2458(3) 0.5944(3) 0.3527(3) 0.0149(9) Uani 1 1 d . . . . .
C45 C 0.2742(3) 0.5375(3) 0.3116(3) 0.0134(9) Uani 1 1 d . . . . .
H45 H 0.3125 0.4921 0.3277 0.016 Uiso 1 1 calc R U . . .
C46 C 0.1325(3) 0.6591(3) 0.1802(3) 0.0146(9) Uani 1 1 d . . . . .
C47 C 0.1358(3) 0.7497(3) 0.1331(3) 0.0216(10) Uani 1 1 d . . . . .
H47 H 0.1742 0.7914 0.1386 0.026 Uiso 1 1 calc R U . . .
C48 C 0.0832(3) 0.7794(3) 0.0778(3) 0.0268(11) Uani 1 1 d . . . . .
H48 H 0.0866 0.8417 0.0448 0.032 Uiso 1 1 calc R U . . .
C49 C 0.0259(3) 0.7202(3) 0.0700(3) 0.0271(11) Uani 1 1 d . . . . .
H49 H -0.0099 0.7415 0.0318 0.032 Uiso 1 1 calc R U . . .
C50 C 0.0209(3) 0.6304(3) 0.1175(3) 0.0250(11) Uani 1 1 d . . . . .
H50 H -0.0192 0.5893 0.1127 0.030 Uiso 1 1 calc R U . . .
C51 C 0.0742(3) 0.5988(3) 0.1727(3) 0.0190(9) Uani 1 1 d . . . . .
H51 H 0.0709 0.5364 0.2051 0.023 Uiso 1 1 calc R U . . .
C52 C 0.1598(3) 0.7293(3) 0.3131(3) 0.0142(9) Uani 1 1 d . . . . .
C53 C 0.0656(3) 0.7271(3) 0.3581(3) 0.0159(9) Uani 1 1 d . . . . .
C54 C 0.0359(3) 0.8069(3) 0.3610(3) 0.0213(10) Uani 1 1 d . . . . .
H54 H -0.0273 0.8078 0.3916 0.026 Uiso 1 1 calc R U . . .
C55 C 0.0970(3) 0.8855(3) 0.3200(3) 0.0261(11) Uani 1 1 d . . . . .
H55 H 0.0750 0.9400 0.3207 0.031 Uiso 1 1 calc R U . . .
C56 C 0.1898(3) 0.8839(3) 0.2782(3) 0.0210(10) Uani 1 1 d . . . . .
H56 H 0.2313 0.9377 0.2517 0.025 Uiso 1 1 calc R U . . .
C57 C 0.2240(3) 0.8060(3) 0.2737(3) 0.0175(9) Uani 1 1 d . . . . .
C58 C 0.3272(3) 0.8074(3) 0.2267(3) 0.0218(10) Uani 1 1 d . . . . .
H58 H 0.3367 0.7473 0.2247 0.026 Uiso 1 1 calc R U . . .
C59 C 0.3605(3) 0.8771(3) 0.1321(3) 0.0279(11) Uani 1 1 d . . . . .
H59A H 0.4263 0.8741 0.1042 0.042 Uiso 1 1 calc R U . . .
H59B H 0.3528 0.9369 0.1323 0.042 Uiso 1 1 calc R U . . .
H59C H 0.3239 0.8652 0.0990 0.042 Uiso 1 1 calc R U . . .
C60 C 0.3848(3) 0.8233(4) 0.2789(3) 0.0309(12) Uani 1 1 d . . . . .
H60A H 0.4505 0.8212 0.2500 0.046 Uiso 1 1 calc R U . . .
H60B H 0.3641 0.7768 0.3388 0.046 Uiso 1 1 calc R U . . .
H60C H 0.3768 0.8821 0.2816 0.046 Uiso 1 1 calc R U . . .
C61 C -0.0023(3) 0.6417(3) 0.4045(3) 0.0200(10) Uani 1 1 d . . . . .
H61 H 0.0300 0.5943 0.3875 0.024 Uiso 1 1 calc R U . . .
C62 C -0.0268(4) 0.6113(3) 0.5042(3) 0.0321(12) Uani 1 1 d . . . . .
H62A H 0.0300 0.6010 0.5200 0.048 Uiso 1 1 calc R U . . .
H62B H -0.0697 0.5557 0.5340 0.048 Uiso 1 1 calc R U . . .
H62C H -0.0564 0.6577 0.5224 0.048 Uiso 1 1 calc R U . . .
C63 C -0.0878(4) 0.6521(4) 0.3767(4) 0.0434(15) Uani 1 1 d . . . . .
H63A H -0.0692 0.6723 0.3125 0.065 Uiso 1 1 calc R U . . .
H63B H -0.1225 0.6963 0.3950 0.065 Uiso 1 1 calc R U . . .
H63C H -0.1271 0.5945 0.4047 0.065 Uiso 1 1 calc R U . . .
C64 C 0.2681(3) 0.5193(3) 0.1755(3) 0.0142(9) Uani 1 1 d . . . . .
C65 C 0.2380(3) 0.4298(3) 0.1983(3) 0.0166(9) Uani 1 1 d . . . . .
C66 C 0.2728(3) 0.3956(3) 0.1341(3) 0.0210(10) Uani 1 1 d . . . . .
H66 H 0.2549 0.3346 0.1475 0.025 Uiso 1 1 calc R U . . .
C67 C 0.3327(3) 0.4479(3) 0.0513(3) 0.0229(11) Uani 1 1 d . . . . .
H67 H 0.3547 0.4232 0.0083 0.027 Uiso 1 1 calc R U . . .
C68 C 0.3608(3) 0.5366(3) 0.0309(3) 0.0218(10) Uani 1 1 d . . . . .
H68 H 0.4021 0.5722 -0.0262 0.026 Uiso 1 1 calc R U . . .
C69 C 0.3293(3) 0.5747(3) 0.0928(3) 0.0169(9) Uani 1 1 d . . . . .
C70 C 0.3677(3) 0.6696(3) 0.0708(3) 0.0204(10) Uani 1 1 d . . . . .
H70 H 0.3298 0.6880 0.1184 0.024 Uiso 1 1 calc R U . . .
C71 C 0.3614(4) 0.7365(3) -0.0167(3) 0.0267(11) Uani 1 1 d . . . . .
H71A H 0.3839 0.7969 -0.0259 0.040 Uiso 1 1 calc R U . . .
H71B H 0.2966 0.7344 -0.0152 0.040 Uiso 1 1 calc R U . . .
H71C H 0.3996 0.7212 -0.0650 0.040 Uiso 1 1 calc R U . . .
C72 C 0.4675(4) 0.6723(4) 0.0708(4) 0.0433(15) Uani 1 1 d . . . . .
H72A H 0.5064 0.6547 0.0244 0.065 Uiso 1 1 calc R U . . .
H72B H 0.4698 0.6309 0.1281 0.065 Uiso 1 1 calc R U . . .
H72C H 0.4905 0.7331 0.0598 0.065 Uiso 1 1 calc R U . . .
C73 C 0.1713(3) 0.3703(3) 0.2886(3) 0.0205(10) Uani 1 1 d . . . . .
H73 H 0.1472 0.4092 0.3213 0.025 Uiso 1 1 calc R U . . .
C74 C 0.2219(4) 0.3015(3) 0.3410(3) 0.0298(12) Uani 1 1 d . . . . .
H74A H 0.2495 0.2645 0.3087 0.045 Uiso 1 1 calc R U . . .
H74B H 0.1777 0.2635 0.3985 0.045 Uiso 1 1 calc R U . . .
H74C H 0.2710 0.3324 0.3494 0.045 Uiso 1 1 calc R U . . .
C75 C 0.0884(4) 0.3249(4) 0.2823(4) 0.0315(12) Uani 1 1 d . . . . .
H75A H 0.0616 0.3694 0.2424 0.047 Uiso 1 1 calc R U . . .
H75B H 0.0414 0.2974 0.3409 0.047 Uiso 1 1 calc R U . . .
H75C H 0.1086 0.2788 0.2596 0.047 Uiso 1 1 calc R U . . .
C1T C 0.1806(3) 0.0650(3) 0.4729(3) 0.0298(11) Uani 1 1 d D U . . .
C2T C 0.2757(3) 0.0910(3) 0.4462(3) 0.0334(11) Uani 1 1 d D U . . .
H2T H 0.3138 0.1004 0.3881 0.040 Uiso 1 1 calc R U . . .
C3T C 0.3148(4) 0.1032(3) 0.5039(3) 0.0372(12) Uani 1 1 d D U . . .
H3T H 0.3796 0.1216 0.4850 0.045 Uiso 1 1 calc R U . . .
C4T C 0.2601(4) 0.0888(4) 0.5890(4) 0.0395(12) Uani 1 1 d D U . . .
H4T H 0.2874 0.0969 0.6284 0.047 Uiso 1 1 calc R U . . .
C5T C 0.1659(4) 0.0628(3) 0.6166(4) 0.0349(12) Uani 1 1 d D U . . .
H5T H 0.1280 0.0524 0.6750 0.042 Uiso 1 1 calc R U . . .
C6T C 0.1275(3) 0.0519(3) 0.5574(3) 0.0309(11) Uani 1 1 d D U . . .
H6T H 0.0625 0.0348 0.5761 0.037 Uiso 1 1 calc R U . . .
C7T C 0.1376(4) 0.0542(4) 0.4104(4) 0.0420(14) Uani 1 1 d D U . . .
H7TA H 0.0968 0.1006 0.3969 0.063 Uiso 1 1 calc R U . . .
H7TB H 0.1012 -0.0049 0.4372 0.063 Uiso 1 1 calc R U . . .
H7TC H 0.1865 0.0599 0.3559 0.063 Uiso 1 1 calc R U . . .
C1U C 0.2845(9) -0.0278(7) 0.8548(8) 0.090(3) Uani 0.672(8) 1 d D U P C 1
C2U C 0.1942(9) -0.0159(7) 0.8546(8) 0.088(3) Uani 0.672(8) 1 d D U P C 1
H2U H 0.1752 -0.0325 0.8146 0.106 Uiso 0.672(8) 1 calc R U P C 1
C3U C 0.1271(10) 0.0187(7) 0.9082(8) 0.094(3) Uani 0.672(8) 1 d D U P C 1
H3U H 0.0669 0.0285 0.9040 0.112 Uiso 0.672(8) 1 calc R U P C 1
C4U C 0.1597(10) 0.0360(7) 0.9667(8) 0.097(3) Uani 0.672(8) 1 d D U P C 1
H4U H 0.1182 0.0529 1.0100 0.117 Uiso 0.672(8) 1 calc R U P C 1
C5U C 0.2514(10) 0.0298(9) 0.9649(9) 0.093(3) Uani 0.672(8) 1 d D U P C 1
H5U H 0.2712 0.0503 1.0021 0.112 Uiso 0.672(8) 1 calc R U P C 1
C6U C 0.3169(10) -0.0048(8) 0.9119(8) 0.094(3) Uani 0.672(8) 1 d D U P C 1
H6U H 0.3780 -0.0119 0.9147 0.113 Uiso 0.672(8) 1 calc R U P C 1
C7U C 0.3443(10) -0.0703(8) 0.7982(9) 0.100(4) Uani 0.672(8) 1 d D U P C 1
H7UA H 0.4054 -0.0736 0.8061 0.149 Uiso 0.672(8) 1 calc R U P C 1
H7UB H 0.3151 -0.1307 0.8150 0.149 Uiso 0.672(8) 1 calc R U P C 1
H7UC H 0.3517 -0.0345 0.7363 0.149 Uiso 0.672(8) 1 calc R U P C 1
C1V C 0.2500(15) 0.0161(14) 0.9307(13) 0.096(3) Uani 0.328(8) 1 d D U P C 2
C2V C 0.3459(15) 0.0180(13) 0.9087(14) 0.097(4) Uani 0.328(8) 1 d D U P C 2
H2V H 0.3813 0.0377 0.9364 0.117 Uiso 0.328(8) 1 calc R U P C 2
C3V C 0.3843(16) -0.0118(13) 0.8425(14) 0.095(4) Uani 0.328(8) 1 d D U P C 2
H3V H 0.4493 -0.0153 0.8258 0.114 Uiso 0.328(8) 1 calc R U P C 2
C4V C 0.3348(19) -0.0368(18) 0.7992(17) 0.099(4) Uani 0.328(8) 1 d D U P C 2
H4V H 0.3672 -0.0495 0.7495 0.119 Uiso 0.328(8) 1 calc R U P C 2
C5V C 0.2376(19) -0.0439(16) 0.8264(16) 0.096(4) Uani 0.328(8) 1 d D U P C 2
H5V H 0.2018 -0.0705 0.8038 0.115 Uiso 0.328(8) 1 calc R U P C 2
C6V C 0.1976(17) -0.0092(17) 0.8891(16) 0.097(3) Uani 0.328(8) 1 d D U P C 2
H6V H 0.1332 -0.0027 0.9036 0.116 Uiso 0.328(8) 1 calc R U P C 2
C7V C 0.198(2) 0.0369(17) 1.0049(15) 0.095(5) Uani 0.328(8) 1 d D U P C 2
H7VA H 0.2408 0.0540 1.0299 0.142 Uiso 0.328(8) 1 calc R U P C 2
H7VB H 0.1624 0.0865 0.9851 0.142 Uiso 0.328(8) 1 calc R U P C 2
H7VC H 0.1550 -0.0158 1.0500 0.142 Uiso 0.328(8) 1 calc R U P C 2

loop_
_atom_site_aniso_label
_atom_site_aniso_U_11
_atom_site_aniso_U_22
_atom_site_aniso_U_33
_atom_site_aniso_U_23
_atom_site_aniso_U_13
_atom_site_aniso_U_12
Ag1 0.01878(15) 0.01498(15) 0.01069(15) -0.00637(13) -0.00705(12) 0.00270(14)
I1 0.0375(2) 0.0382(2) 0.0638(3) -0.0266(2) -0.00139(18) -0.01130(18)
I3 0.0445(2) 0.0283(2) 0.0503(2) -0.00035(18) -0.01308(18) 0.00391(17)
N1 0.0157(18) 0.0165(19) 0.0094(17) -0.0045(15) -0.0065(14) 0.0011(15)
C2 0.013(2) 0.013(2) 0.011(2) -0.0064(18) -0.0028(16) 0.0060(17)
Ag2 0.0424(2) 0.02352(19) 0.0355(2) -0.00686(18) -0.00574(18) -0.00124(19)
N3 0.0140(18) 0.0139(18) 0.0113(17) -0.0062(14) -0.0035(14) 0.0013(14)
C4 0.015(2) 0.018(2) 0.020(2) -0.0106(19) -0.0083(18) 0.0056(18)
C5 0.018(2) 0.019(2) 0.016(2) -0.0087(19) -0.0086(18) 0.0004(18)
C6 0.013(2) 0.021(2) 0.011(2) -0.0078(18) -0.0021(16) 0.0007(17)
C7 0.018(2) 0.019(2) 0.016(2) -0.0059(19) -0.0060(18) 0.0023(18)
C8 0.022(2) 0.022(3) 0.023(2) -0.010(2) -0.005(2) -0.002(2)
C9 0.017(2) 0.034(3) 0.024(2) -0.017(2) -0.0075(19) -0.002(2)
C10 0.020(2) 0.033(3) 0.023(2) -0.013(2) -0.0117(19) 0.008(2)
C11 0.019(2) 0.015(2) 0.014(2) -0.0040(18) -0.0059(18) 0.0012(18)
C12 0.022(2) 0.014(2) 0.012(2) -0.0044(17) -0.0084(18) 0.0007(18)
C13 0.022(2) 0.020(2) 0.018(2) -0.0104(19) -0.0077(19) 0.0011(19)
C14 0.020(2) 0.029(3) 0.022(2) -0.007(2) -0.004(2) -0.004(2)
C15 0.032(3) 0.017(2) 0.023(3) 0.000(2) -0.012(2) -0.008(2)
C16 0.035(3) 0.015(2) 0.028(3) -0.007(2) -0.015(2) 0.004(2)
C17 0.027(3) 0.016(2) 0.015(2) -0.0066(18) -0.0071(19) 0.0034(19)
C18 0.026(3) 0.019(2) 0.023(2) -0.006(2) -0.009(2) 0.008(2)
C19 0.039(3) 0.032(3) 0.030(3) -0.016(2) -0.012(2) 0.018(2)
C20 0.025(3) 0.034(3) 0.034(3) -0.013(2) -0.012(2) 0.010(2)
C21 0.020(2) 0.023(2) 0.020(2) -0.008(2) -0.0015(19) 0.003(2)
C22 0.044(3) 0.034(3) 0.031(3) -0.018(3) -0.003(2) 0.010(3)
C23 0.030(3) 0.038(3) 0.058(4) -0.021(3) -0.017(3) 0.008(3)
C24 0.012(2) 0.023(2) 0.013(2) -0.0042(18) -0.0056(17) -0.0025(18)
C25 0.015(2) 0.021(2) 0.016(2) -0.0046(18) -0.0100(18) -0.0004(18)
C26 0.022(2) 0.021(2) 0.017(2) -0.0020(19) -0.0085(19) -0.0008(19)
C27 0.022(2) 0.029(3) 0.013(2) 0.0003(19) -0.0068(19) -0.006(2)
C28 0.023(2) 0.030(3) 0.017(2) -0.012(2) -0.0054(19) 0.000(2)
C29 0.014(2) 0.024(2) 0.013(2) -0.0073(19) -0.0058(17) -0.0017(18)
C30 0.024(2) 0.021(2) 0.018(2) -0.0085(19) -0.0026(18) 0.0019(18)
C31A 0.029(4) 0.028(3) 0.018(3) -0.011(3) 0.002(3) -0.003(3)
C32A 0.031(3) 0.030(4) 0.044(5) -0.015(4) -0.012(3) 0.011(3)
C31B 0.034(12) 0.036(9) 0.028(8) -0.020(7) -0.003(8) 0.000(9)
C32B 0.020(7) 0.014(9) 0.025(10) -0.011(8) 0.000(7) 0.001(6)
C33 0.027(3) 0.017(2) 0.020(2) -0.0042(19) -0.007(2) 0.000(2)
C34 0.031(3) 0.029(3) 0.043(3) -0.012(3) -0.017(2) 0.011(2)
C35 0.043(3) 0.024(3) 0.033(3) -0.014(2) -0.020(2) 0.007(2)
N41 0.0162(18) 0.0132(18) 0.0100(17) -0.0061(14) -0.0041(14) 0.0017(15)
C42 0.012(2) 0.017(2) 0.0075(19) -0.0041(17) -0.0017(16) -0.0002(17)
N43 0.0175(18) 0.0110(18) 0.0094(17) -0.0035(14) -0.0053(14) 0.0038(14)
C44 0.014(2) 0.015(2) 0.016(2) -0.0053(18) -0.0083(17) 0.0014(18)
C45 0.015(2) 0.014(2) 0.014(2) -0.0057(17) -0.0077(17) 0.0047(17)
C46 0.017(2) 0.016(2) 0.009(2) -0.0039(17) -0.0050(17) 0.0062(18)
C47 0.024(3) 0.018(2) 0.025(3) -0.008(2) -0.011(2) 0.0017(19)
C48 0.032(3) 0.019(2) 0.025(3) -0.001(2) -0.014(2) 0.006(2)
C49 0.021(2) 0.041(3) 0.019(2) -0.008(2) -0.012(2) 0.007(2)
C50 0.025(3) 0.025(3) 0.028(3) -0.009(2) -0.014(2) 0.003(2)
C51 0.020(2) 0.020(2) 0.018(2) -0.007(2) -0.0072(18) 0.0032(19)
C52 0.024(2) 0.010(2) 0.010(2) -0.0037(17) -0.0079(18) 0.0039(18)
C53 0.022(2) 0.018(2) 0.011(2) -0.0077(18) -0.0084(18) 0.0041(18)
C54 0.019(2) 0.024(3) 0.021(2) -0.010(2) -0.0042(19) 0.0043(19)
C55 0.038(3) 0.013(2) 0.027(3) -0.009(2) -0.009(2) 0.008(2)
C56 0.024(2) 0.011(2) 0.025(2) -0.0050(19) -0.007(2) -0.0032(18)
C57 0.024(2) 0.016(2) 0.014(2) -0.0069(18) -0.0070(18) 0.0019(18)
C58 0.026(3) 0.017(2) 0.020(2) -0.0079(19) -0.0033(19) -0.0003(19)
C59 0.030(3) 0.025(3) 0.022(3) -0.009(2) -0.001(2) -0.006(2)
C60 0.026(3) 0.036(3) 0.034(3) -0.016(2) -0.012(2) 0.000(2)
C61 0.024(2) 0.017(2) 0.021(2) -0.0095(19) -0.0075(19) 0.0043(19)
C62 0.041(3) 0.025(3) 0.023(3) -0.006(2) -0.005(2) -0.005(2)
C63 0.032(3) 0.036(3) 0.064(4) -0.015(3) -0.023(3) -0.006(3)
C64 0.020(2) 0.017(2) 0.012(2) -0.0103(18) -0.0089(18) 0.0097(18)
C65 0.020(2) 0.016(2) 0.020(2) -0.0087(19) -0.0129(19) 0.0077(18)
C66 0.027(2) 0.021(2) 0.027(3) -0.015(2) -0.018(2) 0.012(2)
C67 0.027(3) 0.033(3) 0.022(2) -0.020(2) -0.014(2) 0.016(2)
C68 0.022(2) 0.029(3) 0.016(2) -0.010(2) -0.0072(19) 0.007(2)
C69 0.018(2) 0.020(2) 0.019(2) -0.0095(19) -0.0113(18) 0.0072(18)
C70 0.024(2) 0.018(2) 0.018(2) -0.0065(19) -0.0047(19) 0.0024(19)
C71 0.037(3) 0.020(2) 0.019(2) -0.006(2) -0.008(2) 0.003(2)
C72 0.037(3) 0.029(3) 0.066(4) -0.010(3) -0.032(3) -0.002(3)
C73 0.025(2) 0.014(2) 0.022(2) -0.0090(19) -0.0066(19) 0.0033(19)
C74 0.037(3) 0.024(3) 0.024(3) -0.004(2) -0.010(2) 0.003(2)
C75 0.028(3) 0.030(3) 0.035(3) -0.011(2) -0.011(2) -0.003(2)
C1T 0.032(2) 0.022(2) 0.034(2) -0.008(2) -0.0132(19) 0.0069(19)
C2T 0.034(3) 0.021(2) 0.037(3) -0.004(2) -0.010(2) 0.004(2)
C3T 0.031(3) 0.030(3) 0.043(3) -0.006(2) -0.013(2) -0.002(2)
C4T 0.044(3) 0.030(3) 0.043(3) -0.011(2) -0.016(2) -0.003(2)
C5T 0.040(3) 0.024(2) 0.042(3) -0.016(2) -0.012(2) 0.005(2)
C6T 0.029(2) 0.023(2) 0.040(2) -0.012(2) -0.011(2) 0.005(2)
C7T 0.049(3) 0.033(3) 0.045(3) -0.011(3) -0.022(3) 0.002(3)
C1U 0.141(6) 0.043(4) 0.078(5) 0.012(3) -0.068(5) -0.009(4)
C2U 0.139(7) 0.039(4) 0.080(6) 0.005(4) -0.063(5) -0.009(4)
C3U 0.149(7) 0.031(5) 0.083(6) 0.011(4) -0.056(5) -0.011(5)
C4U 0.153(7) 0.034(4) 0.088(6) 0.009(4) -0.059(5) -0.007(5)
C5U 0.152(7) 0.037(4) 0.085(6) 0.004(4) -0.065(5) -0.010(5)
C6U 0.147(7) 0.043(4) 0.083(5) 0.012(4) -0.072(5) -0.006(4)
C7U 0.139(8) 0.047(7) 0.085(6) 0.020(5) -0.057(6) -0.007(6)
C1V 0.144(7) 0.042(4) 0.086(5) 0.013(4) -0.065(5) -0.008(5)
C2V 0.142(7) 0.041(5) 0.087(6) 0.021(5) -0.067(5) -0.010(5)
C3V 0.137(7) 0.040(5) 0.085(6) 0.022(5) -0.064(5) -0.009(5)
C4V 0.140(7) 0.045(6) 0.087(6) 0.021(5) -0.063(6) -0.008(6)
C5V 0.139(7) 0.043(6) 0.087(6) 0.016(5) -0.064(6) -0.009(5)
C6V 0.143(7) 0.043(5) 0.086(6) 0.015(4) -0.065(5) -0.008(5)
C7V 0.141(11) 0.040(8) 0.090(8) 0.010(7) -0.065(8) -0.012(8)

loop_
_atom_type_symbol
_atom_type_description
_atom_type_scat_dispersion_real
_atom_type_scat_dispersion_imag
_atom_type_scat_source
C C 0.0033 0.0016 'International Tables Vol C Tables 4.2.6.8 and 6.1.1.4'
H H 0.0000 0.0000 'International Tables Vol C Tables 4.2.6.8 and 6.1.1.4'
N N 0.0061 0.0033 'International Tables Vol C Tables 4.2.6.8 and 6.1.1.4'
Ag Ag -0.8971 1.1015 'International Tables Vol C Tables 4.2.6.8 and 6.1.1.4'
I I -0.4742 1.8119 'International Tables Vol C Tables 4.2.6.8 and 6.1.1.4'

loop_
_geom_angle_atom_site_label_1
_geom_angle_atom_site_label_2
_geom_angle_atom_site_label_3
_geom_angle
C44 Ag1 C4 172.82(17)
C2 N1 C5 108.1(3)
C2 N1 C24 127.0(3)
C5 N1 C24 124.0(3)
N1 C2 N3 106.5(3)
N1 C2 C6 126.1(4)
N3 C2 C6 127.1(4)
I3 Ag2 I1 177.95(2)
C2 N3 C4 111.7(3)
C2 N3 C12 124.1(3)
C4 N3 C12 123.5(3)
C5 C4 N3 103.1(4)
C5 C4 Ag1 131.5(3)
N3 C4 Ag1 124.6(3)
C4 C5 N1 110.5(4)
C4 C5 H5 124.7
N1 C5 H5 124.7
C11 C6 C7 118.4(4)
C11 C6 C2 119.5(4)
C7 C6 C2 122.1(4)
C8 C7 C6 121.0(4)
C8 C7 H7 119.5
C6 C7 H7 119.5
C7 C8 C9 120.1(4)
C7 C8 H8 120.0
C9 C8 H8 120.0
C8 C9 C10 120.5(4)
C8 C9 H9 119.7
C10 C9 H9 119.7
C9 C10 C11 119.1(4)
C9 C10 H10 120.4
C11 C10 H10 120.4
C6 C11 C10 120.9(4)
C6 C11 H11 119.5
C10 C11 H11 119.5
C13 C12 C17 123.8(4)
C13 C12 N3 119.3(4)
C17 C12 N3 116.8(4)
C12 C13 C14 116.4(4)
C12 C13 C21 122.8(4)
C14 C13 C21 120.7(4)
C15 C14 C13 121.2(4)
C15 C14 H14 119.4
C13 C14 H14 119.4
C16 C15 C14 121.1(4)
C16 C15 H15 119.4
C14 C15 H15 119.4
C15 C16 C17 120.7(5)
C15 C16 H16 119.6
C17 C16 H16 119.6
C16 C17 C12 116.7(4)
C16 C17 C18 119.9(4)
C12 C17 C18 123.4(4)
C17 C18 C20 109.9(4)
C17 C18 C19 112.8(4)
C20 C18 C19 110.9(4)
C17 C18 H18 107.7
C20 C18 H18 107.7
C19 C18 H18 107.7
C18 C19 H19A 109.5
C18 C19 H19B 109.5
H19A C19 H19B 109.5
C18 C19 H19C 109.5
H19A C19 H19C 109.5
H19B C19 H19C 109.5
C18 C20 H20A 109.5
C18 C20 H20B 109.5
H20A C20 H20B 109.5
C18 C20 H20C 109.5
H20A C20 H20C 109.5
H20B C20 H20C 109.5
C13 C21 C23 112.5(4)
C13 C21 C22 109.4(4)
C23 C21 C22 111.4(4)
C13 C21 H21 107.8
C23 C21 H21 107.8
C22 C21 H21 107.8
C21 C22 H22A 109.5
C21 C22 H22B 109.5
H22A C22 H22B 109.5
C21 C22 H22C 109.5
H22A C22 H22C 109.5
H22B C22 H22C 109.5
C21 C23 H23A 109.5
C21 C23 H23B 109.5
H23A C23 H23B 109.5
C21 C23 H23C 109.5
H23A C23 H23C 109.5
H23B C23 H23C 109.5
C25 C24 C29 124.1(4)
C25 C24 N1 118.3(4)
C29 C24 N1 117.3(4)
C24 C25 C26 116.6(4)
C24 C25 C33 123.7(4)
C26 C25 C33 119.7(4)
C27 C26 C25 121.2(4)
C27 C26 H26 119.4
C25 C26 H26 119.4
C28 C27 C26 120.6(4)
C28 C27 H27 119.7
C26 C27 H27 119.7
C27 C28 C29 121.2(4)
C27 C28 H28 119.4
C29 C28 H28 119.4
C28 C29 C24 116.2(4)
C28 C29 C30 119.4(4)
C24 C29 C30 124.3(4)
C32A C30 C29 110.6(4)
C31B C30 C29 115.3(13)
C32A C30 C31A 109.7(5)
C29 C30 C31A 110.7(4)
C31B C30 C32B 111.8(14)
C29 C30 C32B 108.2(9)
C32A C30 H30 108.6
C29 C30 H30 108.6
C31A C30 H30 108.6
C30 C31A H31A 109.5
C30 C31A H31B 109.5
H31A C31A H31B 109.5
C30 C31A H31C 109.5
H31A C31A H31C 109.5
H31B C31A H31C 109.5
C30 C32A H32A 109.5
C30 C32A H32B 109.5
H32A C32A H32B 109.5
C30 C32A H32C 109.5
H32A C32A H32C 109.5
H32B C32A H32C 109.5
C30 C31B H31D 109.5
C30 C31B H31E 109.5
H31D C31B H31E 109.5
C30 C31B H31F 109.5
H31D C31B H31F 109.5
H31E C31B H31F 109.5
C30 C32B H32D 109.5
C30 C32B H32E 109.5
H32D C32B H32E 109.5
C30 C32B H32F 109.5
H32D C32B H32F 109.5
H32E C32B H32F 109.5
C25 C33 C34 112.2(4)
C25 C33 C35 111.4(4)
C34 C33 C35 109.7(4)
C25 C33 H33 107.8
C34 C33 H33 107.8
C35 C33 H33 107.8
C33 C34 H34A 109.5
C33 C34 H34B 109.5
H34A C34 H34B 109.5
C33 C34 H34C 109.5
H34A C34 H34C 109.5
H34B C34 H34C 109.5
C33 C35 H35A 109.5
C33 C35 H35B 109.5
H35A C35 H35B 109.5
C33 C35 H35C 109.5
H35A C35 H35C 109.5
H35B C35 H35C 109.5
C42 N41 C45 108.3(3)
C42 N41 C64 126.2(3)
C45 N41 C64 124.4(3)
N41 C42 N43 106.9(3)
N41 C42 C46 125.3(4)
N43 C42 C46 127.6(4)
C42 N43 C44 111.7(3)
C42 N43 C52 123.4(3)
C44 N43 C52 124.2(3)
C45 C44 N43 103.1(3)
C45 C44 Ag1 130.4(3)
N43 C44 Ag1 125.9(3)
C44 C45 N41 109.9(4)
C44 C45 H45 125.0
N41 C45 H45 125.0
C47 C46 C51 119.3(4)
C47 C46 C42 121.8(4)
C51 C46 C42 118.9(4)
C46 C47 C48 119.9(4)
C46 C47 H47 120.1
C48 C47 H47 120.1
C49 C48 C47 121.0(4)
C49 C48 H48 119.5
C47 C48 H48 119.5
C50 C49 C48 119.7(4)
C50 C49 H49 120.2
C48 C49 H49 120.2
C49 C50 C51 120.3(5)
C49 C50 H50 119.8
C51 C50 H50 119.8
C50 C51 C46 119.9(4)
C50 C51 H51 120.1
C46 C51 H51 120.1
C57 C52 C53 123.6(4)
C57 C52 N43 117.4(4)
C53 C52 N43 119.0(4)
C54 C53 C52 117.0(4)
C54 C53 C61 120.2(4)
C52 C53 C61 122.8(4)
C53 C54 C55 121.2(4)
C53 C54 H54 119.4
C55 C54 H54 119.4
C56 C55 C54 119.7(4)
C56 C55 H55 120.1
C54 C55 H55 120.1
C55 C56 C57 121.8(4)
C55 C56 H56 119.1
C57 C56 H56 119.1
C56 C57 C52 116.6(4)
C56 C57 C58 120.0(4)
C52 C57 C58 123.4(4)
C60 C58 C59 110.5(4)
C60 C58 C57 109.9(4)
C59 C58 C57 112.5(4)
C60 C58 H58 107.9
C59 C58 H58 107.9
C57 C58 H58 107.9
C58 C59 H59A 109.5
C58 C59 H59B 109.5
H59A C59 H59B 109.5
C58 C59 H59C 109.5
H59A C59 H59C 109.5
H59B C59 H59C 109.5
C58 C60 H60A 109.5
C58 C60 H60B 109.5
H60A C60 H60B 109.5
C58 C60 H60C 109.5
H60A C60 H60C 109.5
H60B C60 H60C 109.5
C63 C61 C53 112.3(4)
C63 C61 C62 111.9(4)
C53 C61 C62 109.5(4)
C63 C61 H61 107.6
C53 C61 H61 107.6
C62 C61 H61 107.6
C61 C62 H62A 109.5
C61 C62 H62B 109.5
H62A C62 H62B 109.5
C61 C62 H62C 109.5
H62A C62 H62C 109.5
H62B C62 H62C 109.5
C61 C63 H63A 109.5
C61 C63 H63B 109.5
H63A C63 H63B 109.5
C61 C63 H63C 109.5
H63A C63 H63C 109.5
H63B C63 H63C 109.5
C65 C64 C69 123.7(4)
C65 C64 N41 118.5(4)
C69 C64 N41 117.7(4)
C66 C65 C64 116.7(4)
C66 C65 C73 120.2(4)
C64 C65 C73 123.1(4)
C67 C66 C65 121.7(4)
C67 C66 H66 119.2
C65 C66 H66 119.2
C66 C67 C68 120.0(4)
C66 C67 H67 120.0
C68 C67 H67 120.0
C67 C68 C69 121.2(4)
C67 C68 H68 119.4
C69 C68 H68 119.4
C68 C69 C64 116.8(4)
C68 C69 C70 119.6(4)
C64 C69 C70 123.4(4)
C69 C70 C72 110.0(4)
C69 C70 C71 113.1(4)
C72 C70 C71 110.6(4)
C69 C70 H70 107.6
C72 C70 H70 107.6
C71 C70 H70 107.6
C70 C71 H71A 109.5
C70 C71 H71B 109.5
H71A C71 H71B 109.5
C70 C71 H71C 109.5
H71A C71 H71C 109.5
H71B C71 H71C 109.5
C70 C72 H72A 109.5
C70 C72 H72B 109.5
H72A C72 H72B 109.5
C70 C72 H72C 109.5
H72A C72 H72C 109.5
H72B C72 H72C 109.5
C75 C73 C65 112.1(4)
C75 C73 C74 110.9(4)
C65 C73 C74 110.7(4)
C75 C73 H73 107.6
C65 C73 H73 107.6
C74 C73 H73 107.6
C73 C74 H74A 109.5
C73 C74 H74B 109.5
H74A C74 H74B 109.5
C73 C74 H74C 109.5
H74A C74 H74C 109.5
H74B C74 H74C 109.5
C73 C75 H75A 109.5
C73 C75 H75B 109.5
H75A C75 H75B 109.5
C73 C75 H75C 109.5
H75A C75 H75C 109.5
H75B C75 H75C 109.5
C6T C1T C2T 118.4(5)
C6T C1T C7T 121.1(5)
C2T C1T C7T 120.5(5)
C3T C2T C1T 120.2(5)
C3T C2T H2T 119.9
C1T C2T H2T 119.9
C2T C3T C4T 120.4(5)
C2T C3T H3T 119.8
C4T C3T H3T 119.8
C5T C4T C3T 120.1(5)
C5T C4T H4T 119.9
C3T C4T H4T 119.9
C4T C5T C6T 118.8(5)
C4T C5T H5T 120.6
C6T C5T H5T 120.6
C1T C6T C5T 122.1(5)
C1T C6T H6T 119.0
C5T C6T H6T 119.0
C1T C7T H7TA 109.5
C1T C7T H7TB 109.5
H7TA C7T H7TB 109.5
C1T C7T H7TC 109.5
H7TA C7T H7TC 109.5
H7TB C7T H7TC 109.5
C2U C1U C6U 119.8(11)
C2U C1U C7U 119.8(11)
C6U C1U C7U 120.3(11)
C1U C2U C3U 126.6(11)
C1U C2U H2U 116.7
C3U C2U H2U 116.7
C4U C3U C2U 112.0(11)
C4U C3U H3U 124.0
C2U C3U H3U 124.0
C3U C4U C5U 122.4(12)
C3U C4U H4U 118.8
C5U C4U H4U 118.8
C4U C5U C6U 124.6(12)
C4U C5U H5U 117.7
C6U C5U H5U 117.7
C1U C6U C5U 114.2(11)
C1U C6U H6U 122.9
C5U C6U H6U 122.9
C1U C7U H7UA 109.5
C1U C7U H7UB 109.5
H7UA C7U H7UB 109.5
C1U C7U H7UC 109.5
H7UA C7U H7UC 109.5
H7UB C7U H7UC 109.5
C6V C1V C2V 124.5(15)
C6V C1V C7V 115.5(16)
C2V C1V C7V 119.9(16)
C3V C2V C1V 112.9(15)
C3V C2V H2V 123.5
C1V C2V H2V 123.5
C4V C3V C2V 124.2(16)
C4V C3V H3V 117.9
C2V C3V H3V 117.9
C3V C4V C5V 121.6(16)
C3V C4V H4V 119.2
C5V C4V H4V 119.2
C6V C5V C4V 114.9(16)
C6V C5V H5V 122.5
C4V C5V H5V 122.5
C1V C6V C5V 120.8(16)
C1V C6V H6V 119.6
C5V C6V H6V 119.6
C1V C7V H7VA 109.5
C1V C7V H7VB 109.5
H7VA C7V H7VB 109.5
C1V C7V H7VC 109.5
H7VA C7V H7VC 109.5
H7VB C7V H7VC 109.5

loop_
_geom_bond_atom_site_label_1
_geom_bond_atom_site_label_2
_geom_bond_distance
Ag1 C44 2.081(4)
Ag1 C4 2.084(4)
I1 Ag2 2.5872(8)
I3 Ag2 2.5839(8)
N1 C2 1.347(5)
N1 C5 1.397(5)
N1 C24 1.458(5)
C2 N3 1.356(5)
C2 C6 1.467(6)
N3 C4 1.410(5)
N3 C12 1.442(5)
C4 C5 1.355(6)
C5 H5 0.9500
C6 C11 1.388(6)
C6 C7 1.394(6)
C7 C8 1.373(6)
C7 H7 0.9500
C8 C9 1.377(7)
C8 H8 0.9500
C9 C10 1.384(7)
C9 H9 0.9500
C10 C11 1.393(6)
C10 H10 0.9500
C11 H11 0.9500
C12 C13 1.397(6)
C12 C17 1.404(6)
C13 C14 1.397(6)
C13 C21 1.507(6)
C14 C15 1.377(7)
C14 H14 0.9500
C15 C16 1.374(7)
C15 H15 0.9500
C16 C17 1.399(6)
C16 H16 0.9500
C17 C18 1.520(6)
C18 C20 1.529(7)
C18 C19 1.533(7)
C18 H18 1.0000
C19 H19A 0.9800
C19 H19B 0.9800
C19 H19C 0.9800
C20 H20A 0.9800
C20 H20B 0.9800
C20 H20C 0.9800
C21 C23 1.516(7)
C21 C22 1.545(7)
C21 H21 1.0000
C22 H22A 0.9800
C22 H22B 0.9800
C22 H22C 0.9800
C23 H23A 0.9800
C23 H23B 0.9800
C23 H23C 0.9800
C24 C25 1.385(6)
C24 C29 1.407(6)
C25 C26 1.401(6)
C25 C33 1.513(6)
C26 C27 1.377(7)
C26 H26 0.9500
C27 C28 1.376(7)
C27 H27 0.9500
C28 C29 1.400(6)
C28 H28 0.9500
C29 C30 1.519(6)
C30 C32A 1.511(7)
C30 C31B 1.519(14)
C30 C31A 1.548(7)
C30 C32B 1.561(14)
C30 H30 1.0000
C31A H31A 0.9800
C31A H31B 0.9800
C31A H31C 0.9800
C32A H32A 0.9800
C32A H32B 0.9800
C32A H32C 0.9800
C31B H31D 0.9800
C31B H31E 0.9800
C31B H31F 0.9800
C32B H32D 0.9800
C32B H32E 0.9800
C32B H32F 0.9800
C33 C34 1.528(7)
C33 C35 1.530(7)
C33 H33 1.0000
C34 H34A 0.9800
C34 H34B 0.9800
C34 H34C 0.9800
C35 H35A 0.9800
C35 H35B 0.9800
C35 H35C 0.9800
N41 C42 1.341(5)
N41 C45 1.399(5)
N41 C64 1.447(5)
C42 N43 1.348(5)
C42 C46 1.475(6)
N43 C44 1.411(5)
N43 C52 1.447(5)
C44 C45 1.363(6)
C45 H45 0.9500
C46 C47 1.382(6)
C46 C51 1.395(6)
C47 C48 1.382(7)
C47 H47 0.9500
C48 C49 1.375(7)
C48 H48 0.9500
C49 C50 1.369(7)
C49 H49 0.9500
C50 C51 1.393(6)
C50 H50 0.9500
C51 H51 0.9500
C52 C57 1.395(6)
C52 C53 1.401(6)
C53 C54 1.386(6)
C53 C61 1.521(6)
C54 C55 1.390(7)
C54 H54 0.9500
C55 C56 1.383(7)
C55 H55 0.9500
C56 C57 1.387(6)
C56 H56 0.9500
C57 C58 1.530(6)
C58 C60 1.524(7)
C58 C59 1.525(6)
C58 H58 1.0000
C59 H59A 0.9800
C59 H59B 0.9800
C59 H59C 0.9800
C60 H60A 0.9800
C60 H60B 0.9800
C60 H60C 0.9800
C61 C63 1.509(7)
C61 C62 1.528(6)
C61 H61 1.0000
C62 H62A 0.9800
C62 H62B 0.9800
C62 H62C 0.9800
C63 H63A 0.9800
C63 H63B 0.9800
C63 H63C 0.9800
C64 C65 1.397(6)
C64 C69 1.398(6)
C65 C66 1.390(6)
C65 C73 1.522(6)
C66 C67 1.381(7)
C66 H66 0.9500
C67 C68 1.386(7)
C67 H67 0.9500
C68 C69 1.396(6)
C68 H68 0.9500
C69 C70 1.516(6)
C70 C72 1.522(7)
C70 C71 1.529(6)
C70 H70 1.0000
C71 H71A 0.9800
C71 H71B 0.9800
C71 H71C 0.9800
C72 H72A 0.9800
C72 H72B 0.9800
C72 H72C 0.9800
C73 C75 1.521(6)
C73 C74 1.523(7)
C73 H73 1.0000
C74 H74A 0.9800
C74 H74B 0.9800
C74 H74C 0.9800
C75 H75A 0.9800
C75 H75B 0.9800
C75 H75C 0.9800
C1T C6T 1.374(6)
C1T C2T 1.393(6)
C1T C7T 1.488(7)
C2T C3T 1.384(7)
C2T H2T 0.9500
C3T C4T 1.384(7)
C3T H3T 0.9500
C4T C5T 1.378(7)
C4T H4T 0.9500
C5T C6T 1.390(7)
C5T H5T 0.9500
C6T H6T 0.9500
C7T H7TA 0.9800
C7T H7TB 0.9800
C7T H7TC 0.9800
C1U C2U 1.390(11)
C1U C6U 1.393(11)
C1U C7U 1.493(14)
C2U C3U 1.426(12)
C2U H2U 0.9500
C3U C4U 1.373(11)
C3U H3U 0.9500
C4U C5U 1.391(12)
C4U H4U 0.9500
C5U C6U 1.407(12)
C5U H5U 0.9500
C6U H6U 0.9500
C7U H7UA 0.9800
C7U H7UB 0.9800
C7U H7UC 0.9800
C1V C6V 1.382(13)
C1V C2V 1.390(13)
C1V C7V 1.451(17)
C2V C3V 1.379(13)
C2V H2V 0.9500
C3V C4V 1.371(13)
C3V H3V 0.9500
C4V C5V 1.400(14)
C4V H4V 0.9500
C5V C6V 1.387(13)
C5V H5V 0.9500
C6V H6V 0.9500
C7V H7VA 0.9800
C7V H7VB 0.9800
C7V H7VC 0.9800

loop_
_geom_torsion_atom_site_label_1
_geom_torsion_atom_site_label_2
_geom_torsion_atom_site_label_3
_geom_torsion_atom_site_label_4
_geom_torsion
C5 N1 C2 N3 0.3(4)
C24 N1 C2 N3 -169.4(4)
C5 N1 C2 C6 -174.3(4)
C24 N1 C2 C6 16.0(7)
N1 C2 N3 C4 -0.7(5)
C6 C2 N3 C4 173.8(4)
N1 C2 N3 C12 170.4(4)
C6 C2 N3 C12 -15.0(6)
C2 N3 C4 C5 0.9(5)
C12 N3 C4 C5 -170.4(4)
C2 N3 C4 Ag1 -169.9(3)
C12 N3 C4 Ag1 18.9(5)
N3 C4 C5 N1 -0.6(5)
Ag1 C4 C5 N1 169.1(3)
C2 N1 C5 C4 0.2(5)
C24 N1 C5 C4 170.3(4)
N1 C2 C6 C11 43.1(6)
N3 C2 C6 C11 -130.4(4)
N1 C2 C6 C7 -138.9(4)
N3 C2 C6 C7 47.6(6)
C11 C6 C7 C8 -1.2(6)
C2 C6 C7 C8 -179.2(4)
C6 C7 C8 C9 0.4(7)
C7 C8 C9 C10 0.9(7)
C8 C9 C10 C11 -1.4(7)
C7 C6 C11 C10 0.6(6)
C2 C6 C11 C10 178.7(4)
C9 C10 C11 C6 0.7(7)
C2 N3 C12 C13 84.0(5)
C4 N3 C12 C13 -105.9(5)
C2 N3 C12 C17 -94.8(5)
C4 N3 C12 C17 75.4(5)
C17 C12 C13 C14 -1.3(6)
N3 C12 C13 C14 -180.0(4)
C17 C12 C13 C21 179.8(4)
N3 C12 C13 C21 1.2(6)
C12 C13 C14 C15 2.6(7)
C21 C13 C14 C15 -178.5(4)
C13 C14 C15 C16 -1.8(7)
C14 C15 C16 C17 -0.4(7)
C15 C16 C17 C12 1.6(7)
C15 C16 C17 C18 -179.1(4)
C13 C12 C17 C16 -0.8(6)
N3 C12 C17 C16 177.9(4)
C13 C12 C17 C18 180.0(4)
N3 C12 C17 C18 -1.3(6)
C16 C17 C18 C20 65.3(6)
C12 C17 C18 C20 -115.4(5)
C16 C17 C18 C19 -58.9(6)
C12 C17 C18 C19 120.4(5)
C12 C13 C21 C23 -125.0(5)
C14 C13 C21 C23 56.2(6)
C12 C13 C21 C22 110.7(5)
C14 C13 C21 C22 -68.2(6)
C2 N1 C24 C25 -121.8(5)
C5 N1 C24 C25 70.0(5)
C2 N1 C24 C29 62.6(6)
C5 N1 C24 C29 -105.5(5)
C29 C24 C25 C26 1.0(6)
N1 C24 C25 C26 -174.3(4)
C29 C24 C25 C33 179.4(4)
N1 C24 C25 C33 4.1(6)
C24 C25 C26 C27 -0.9(6)
C33 C25 C26 C27 -179.4(4)
C25 C26 C27 C28 -0.9(7)
C26 C27 C28 C29 2.8(7)
C27 C28 C29 C24 -2.7(6)
C27 C28 C29 C30 174.1(4)
C25 C24 C29 C28 0.8(6)
N1 C24 C29 C28 176.1(4)
C25 C24 C29 C30 -175.8(4)
N1 C24 C29 C30 -0.5(6)
C28 C29 C30 C32A -62.1(7)
C24 C29 C30 C32A 114.5(7)
C28 C29 C30 C31B 35.5(19)
C24 C29 C30 C31B -147.9(19)
C28 C29 C30 C31A 59.7(6)
C24 C29 C30 C31A -123.7(6)
C28 C29 C30 C32B -90.6(15)
C24 C29 C30 C32B 86.0(15)
C24 C25 C33 C34 125.4(5)
C26 C25 C33 C34 -56.3(6)
C24 C25 C33 C35 -111.1(5)
C26 C25 C33 C35 67.2(5)
C45 N41 C42 N43 0.9(4)
C64 N41 C42 N43 -167.3(4)
C45 N41 C42 C46 -174.6(4)
C64 N41 C42 C46 17.2(6)
N41 C42 N43 C44 -1.6(5)
C46 C42 N43 C44 173.8(4)
N41 C42 N43 C52 169.8(4)
C46 C42 N43 C52 -14.9(6)
C42 N43 C44 C45 1.6(5)
C52 N43 C44 C45 -169.7(4)
C42 N43 C44 Ag1 -171.0(3)
C52 N43 C44 Ag1 17.8(6)
N43 C44 C45 N41 -1.0(4)
Ag1 C44 C45 N41 171.1(3)
C42 N41 C45 C44 0.1(5)
C64 N41 C45 C44 168.6(4)
N41 C42 C46 C47 -133.8(5)
N43 C42 C46 C47 51.7(6)
N41 C42 C46 C51 46.9(6)
N43 C42 C46 C51 -127.6(5)
C51 C46 C47 C48 -1.4(7)
C42 C46 C47 C48 179.3(4)
C46 C47 C48 C49 1.1(7)
C47 C48 C49 C50 0.0(8)
C48 C49 C50 C51 -0.8(7)
C49 C50 C51 C46 0.5(7)
C47 C46 C51 C50 0.6(6)
C42 C46 C51 C50 179.9(4)
C42 N43 C52 C57 -93.3(5)
C44 N43 C52 C57 77.0(5)
C42 N43 C52 C53 84.9(5)
C44 N43 C52 C53 -104.9(5)
C57 C52 C53 C54 1.5(6)
N43 C52 C53 C54 -176.5(4)
C57 C52 C53 C61 -176.8(4)
N43 C52 C53 C61 5.2(6)
C52 C53 C54 C55 0.8(6)
C61 C53 C54 C55 179.2(4)
C53 C54 C55 C56 -2.4(7)
C54 C55 C56 C57 1.7(7)
C55 C56 C57 C52 0.5(7)
C55 C56 C57 C58 179.9(4)
C53 C52 C57 C56 -2.2(6)
N43 C52 C57 C56 175.9(4)
C53 C52 C57 C58 178.4(4)
N43 C52 C57 C58 -3.5(6)
C56 C57 C58 C60 68.8(5)
C52 C57 C58 C60 -111.9(5)
C56 C57 C58 C59 -54.8(6)
C52 C57 C58 C59 124.6(5)
C54 C53 C61 C63 53.9(6)
C52 C53 C61 C63 -127.8(5)
C54 C53 C61 C62 -71.1(5)
C52 C53 C61 C62 107.2(5)
C42 N41 C64 C65 -119.0(5)
C45 N41 C64 C65 74.6(5)
C42 N41 C64 C69 64.3(6)
C45 N41 C64 C69 -102.1(5)
C69 C64 C65 C66 0.7(6)
N41 C64 C65 C66 -175.8(4)
C69 C64 C65 C73 180.0(4)
N41 C64 C65 C73 3.6(6)
C64 C65 C66 C67 -1.2(6)
C73 C65 C66 C67 179.4(4)
C65 C66 C67 C68 1.0(7)
C66 C67 C68 C69 -0.1(7)
C67 C68 C69 C64 -0.4(6)
C67 C68 C69 C70 174.9(4)
C65 C64 C69 C68 0.1(6)
N41 C64 C69 C68 176.6(4)
C65 C64 C69 C70 -175.0(4)
N41 C64 C69 C70 1.5(6)
C68 C69 C70 C72 -72.0(5)
C64 C69 C70 C72 103.0(5)
C68 C69 C70 C71 52.2(6)
C64 C69 C70 C71 -132.8(4)
C66 C65 C73 C75 -53.3(6)
C64 C65 C73 C75 127.4(5)
C66 C65 C73 C74 71.1(5)
C64 C65 C73 C74 -108.2(5)
C6T C1T C2T C3T -0.1(7)
C7T C1T C2T C3T 178.2(5)
C1T C2T C3T C4T 0.7(7)
C2T C3T C4T C5T -0.4(8)
C3T C4T C5T C6T -0.4(8)
C2T C1T C6T C5T -0.8(7)
C7T C1T C6T C5T -179.1(5)
C4T C5T C6T C1T 1.0(8)
C6U C1U C2U C3U 0.0(14)
C7U C1U C2U C3U 176.2(10)
C1U C2U C3U C4U -3.3(12)
C2U C3U C4U C5U 7.0(15)
C3U C4U C5U C6U -8(2)
C2U C1U C6U C5U -0.3(15)
C7U C1U C6U C5U -176.4(10)
C4U C5U C6U C1U 4.2(19)
C6V C1V C2V C3V -2.6(19)
C7V C1V C2V C3V 173.9(17)
C1V C2V C3V C4V 3.1(19)
C2V C3V C4V C5V -8(3)
C3V C4V C5V C6V 11(4)
C2V C1V C6V C5V 7(3)
C7V C1V C6V C5V -170(2)
C4V C5V C6V C1V -10(3)
